data_7157365
loop_
_publ_author_name
'Yao, Huan'
'Wang, Xiaoping'
'Xie, Mo'
'Wang, Yu-Mei'
'Quan, Mao'
'Yang, Liu-Pan'
'Jiang, Wei'

_publ_section_title
;
 Mono-functionalized derivatives and revised configurational assignment of
 amide naphthotubes.
;
_journal_issue 10
_journal_name_full 'Organic &amp; biomolecular chemistry'
_journal_page_first 1900
_journal_page_last 1909
_journal_paper_doi 10.1039/d0ob00290a
_journal_volume 18
_journal_year 2020
_chemical_formula_moiety 'C58 H42 N2 O18, 2(C2 H6 O), C4 H8 O, C2 H3 N'
_chemical_formula_sum 'C68 H65 N3 O21'
_chemical_formula_weight 1260.23
_space_group_crystal_system monoclinic
_space_group_IT_number 14
_space_group_name_Hall '-P 2yn'
_space_group_name_H-M_alt 'P 1 21/n 1'
_atom_sites_solution_hydrogens geom
_atom_sites_solution_primary dual
_audit_creation_date 2019-09-19
_audit_creation_method
;
Olex2 1.2
(compiled 2018.05.29 svn.r3508 for OlexSys, GUI svn.r5506)
;
_audit_update_record
;
2019-09-27 deposited with the CCDC.	2020-02-21 downloaded from the CCDC.
;
_cell_angle_alpha 90
_cell_angle_beta 111.438(3)
_cell_angle_gamma 90
_cell_formula_units_Z 4
_cell_length_a 18.6966(10)
_cell_length_b 19.0196(10)
_cell_length_c 18.8502(10)
_cell_measurement_reflns_used 9659
_cell_measurement_temperature 100.03
_cell_measurement_theta_max 59.682
_cell_measurement_theta_min 2.849
_cell_volume 6239.4(6)
_computing_cell_refinement 'SAINT V8.38A (?, 2016)'
_computing_data_reduction 'SAINT V8.38A (?, 2016)'
_computing_molecular_graphics 'Olex2 (Dolomanov et al., 2009)'
_computing_publication_material 'Olex2 (Dolomanov et al., 2009)'
_computing_structure_refinement 'XL (Sheldrick, 2008)'
_computing_structure_solution 'XT (Sheldrick, 2015)'
_diffrn_ambient_temperature 100.03
_diffrn_measured_fraction_theta_full 0.984
_diffrn_measured_fraction_theta_max 0.984
_diffrn_measurement_device_type 'Bruker APEX-II CCD'
_diffrn_measurement_method '\f and \w scans'
_diffrn_radiation_type CuK\a
_diffrn_radiation_wavelength 1.54178
_diffrn_reflns_av_R_equivalents 0.0597
_diffrn_reflns_av_unetI/netI 0.0298
_diffrn_reflns_Laue_measured_fraction_full 0.984
_diffrn_reflns_Laue_measured_fraction_max 0.984
_diffrn_reflns_limit_h_max 20
_diffrn_reflns_limit_h_min -20
_diffrn_reflns_limit_k_max 21
_diffrn_reflns_limit_k_min -20
_diffrn_reflns_limit_l_max 20
_diffrn_reflns_limit_l_min -20
_diffrn_reflns_number 76181
_diffrn_reflns_point_group_measured_fraction_full 0.984
_diffrn_reflns_point_group_measured_fraction_max 0.984
_diffrn_reflns_theta_full 59.748
_diffrn_reflns_theta_max 59.748
_diffrn_reflns_theta_min 2.849
_diffrn_standards_number 0
_exptl_absorpt_coefficient_mu 0.837
_exptl_absorpt_correction_T_max 0.7516
_exptl_absorpt_correction_T_min 0.6504
_exptl_absorpt_correction_type multi-scan
_exptl_absorpt_process_details
'SADABS-2016/2 (Bruker,2016/2) was used for absorption correction. wR2(int) was 0.1062 before and 0.0665 after correction. The Ratio of minimum to maximum transmission is 0.8654. The \l/2 correction factor is Not present.'
_exptl_crystal_colour colourless
_exptl_crystal_colour_primary colourless
_exptl_crystal_density_diffrn 1.342
_exptl_crystal_description block
_exptl_crystal_F_000 2648
_exptl_crystal_size_max 0.3
_exptl_crystal_size_mid 0.2
_exptl_crystal_size_min 0.1
_refine_diff_density_max 0.902
_refine_diff_density_min -0.602
_refine_diff_density_rms 0.068
_refine_ls_extinction_method none
_refine_ls_goodness_of_fit_ref 1.034
_refine_ls_hydrogen_treatment constr
_refine_ls_matrix_type full
_refine_ls_number_parameters 868
_refine_ls_number_reflns 9043
_refine_ls_number_restraints 2
_refine_ls_restrained_S_all 1.034
_refine_ls_R_factor_all 0.0869
_refine_ls_R_factor_gt 0.0715
_refine_ls_shift/su_max 0.001
_refine_ls_shift/su_mean 0.000
_refine_ls_structure_factor_coef Fsqd
_refine_ls_weighting_details 'w=1/[\s^2^(Fo^2^)+(0.0978P)^2^+13.5255P] where P=(Fo^2^+2Fc^2^)/3'
_refine_ls_weighting_scheme calc
_refine_ls_wR_factor_gt 0.1890
_refine_ls_wR_factor_ref 0.2028
_reflns_Friedel_coverage 0.000
_reflns_number_gt 7315
_reflns_number_total 9043
_reflns_threshold_expression 'I > 2\s(I)'
_cod_data_source_file d0ob00290a2.cif
_cod_data_source_block p21n
_cod_depositor_comments 'Adding full bibliography for 7157362--7157365.cif.'
_cod_database_code 7157365
_shelx_shelxl_version_number 2014/7
_shelx_space_group_comment
;
The symmetry employed for this shelxl refinement is uniquely defined
by the following loop, which should always be used as a source of
symmetry information in preference to the above space-group names.
They are only intended as comments.
;
_shelx_estimated_absorpt_t_max 0.921
_shelx_estimated_absorpt_t_min 0.787
_olex2_refinement_description
;
1. Fixed Uiso
 At 1.2 times of:
  All C(H) groups, All C(H,H) groups, All C(H,H,H,H) groups, All N(H) groups
 At 1.5 times of:
  All C(H,H,H) groups, All O(H) groups
2. Restrained distances
 O20A-C27A
 1.3 with sigma of 0.02
 O21A-C27A
 1.2 with sigma of 0.02
3. Uiso/Uaniso restraints and constraints
Uanis(C27B) = Uanis(C27A)
4. Others
 Sof(H26C)=Sof(H26D)=Sof(O20B)=Sof(O21B)=Sof(H21B)=Sof(C27B)=1-FVAR(1)
 Sof(H26A)=Sof(H26B)=Sof(C27A)=Sof(O20A)=Sof(H20A)=Sof(O21A)=FVAR(1)
 Sof(H67C)=Sof(H67D)=Sof(C68B)=Sof(H68D)=Sof(H68E)=Sof(H68F)=1-FVAR(2)
 Sof(H67A)=Sof(H67B)=Sof(C68A)=Sof(H68A)=Sof(H68B)=Sof(H68C)=FVAR(2)
5.a Ternary CH refined with riding coordinates:
 C30(H30), C28(H28), C3(H3), C1(H1A)
5.b Secondary CH2 refined with riding coordinates:
 C55(H55A,H55B), C57(H57A,H57B), C29(H29A,H29B), C41(H41A,H41B), C14(H14A,
 H14B), C53(H53A,H53B), C2(H2A,H2B), C66(H66A,H66B), C67(H67A,H67B), C67(H67C,
 H67D), C26(H26A,H26B), C26(H26C,H26D), C62(H62A,H62B), C61(H61A,H61B),
 C59(H59A,H59B), C60(H60A,H60B)
5.c Aromatic/amide H refined with riding coordinates:
 N2(H2), N1(H1), C37(H37), C46(H46), C50(H50), C34(H34), C49(H49), C33(H33),
 C45(H45), C19(H19), C18(H18), C38(H38), C13(H13), C12(H12A), C4(H4), C5(H5),
 C22(H22), C23(H23)
5.d Tetrahedral OH refined with riding coordinates:
 O12(H12), O17(H17), O20A(H20A), O21B(H21B)
5.e Idealised Me refined as rotating group:
 C65(H65A,H65B,H65C), C63(H63A,H63B,H63C), C68A(H68A,H68B,H68C), C68B(H68D,
 H68E,H68F)
5.f Idealised tetrahedral OH refined as rotating group:
 O15(H15), O8(H8), O16(H16)
;
_olex2_submission_special_instructions 'No special instructions were received'

loop_
_space_group_symop_operation_xyz
'x, y, z'
'-x+1/2, y+1/2, -z+1/2'
'-x, -y, -z'
'x-1/2, -y-1/2, z-1/2'

loop_
_atom_site_label
_atom_site_type_symbol
_atom_site_fract_x
_atom_site_fract_y
_atom_site_fract_z
_atom_site_U_iso_or_equiv
_atom_site_adp_type
_atom_site_occupancy
_atom_site_site_symmetry_order
_atom_site_calc_flag
_atom_site_refinement_flags_posn
_atom_site_refinement_flags_adp
_atom_site_refinement_flags_occupancy
_atom_site_disorder_assembly
_atom_site_disorder_group
O4 O -0.07231(14) 0.98928(14) 0.23210(14) 0.0385(6) Uani 1 1 d . . . . .
O7 O 0.33475(14) 0.61547(13) 0.31428(15) 0.0365(6) Uani 1 1 d . . . . .
O3 O -0.00099(15) 0.99963(14) 0.15609(14) 0.0399(6) Uani 1 1 d . . . . .
O10 O 0.41231(14) 0.87171(13) 0.38980(15) 0.0381(6) Uani 1 1 d . . . . .
O2 O -0.16627(15) 0.65113(15) 0.15495(14) 0.0415(7) Uani 1 1 d . . . . .
O11 O 0.54961(14) 0.81139(14) 0.42473(15) 0.0381(6) Uani 1 1 d . . . . .
O12 O 0.60849(15) 0.91213(13) 0.47537(16) 0.0417(7) Uani 1 1 d . . . . .
H12 H 0.6423 0.9037 0.4570 0.063 Uiso 1 1 calc R . . . .
O13 O 0.14117(16) 0.90104(14) 0.65938(14) 0.0418(7) Uani 1 1 d . . . . .
O15 O 0.27272(17) 0.93236(15) 0.84557(15) 0.0456(7) Uani 1 1 d . . . . .
H15 H 0.2804 0.9125 0.8875 0.068 Uiso 1 1 calc GR . . . .
O8 O 0.43773(16) 0.71050(15) 0.37485(15) 0.0452(7) Uani 1 1 d . . . . .
H8 H 0.4724 0.7400 0.3960 0.068 Uiso 1 1 calc GR . . . .
O17 O 0.73712(16) 0.85432(15) 0.51221(18) 0.0507(7) Uani 1 1 d . . . . .
H17 H 0.7326 0.8364 0.5511 0.076 Uiso 1 1 calc R . . . .
O1 O -0.10085(15) 0.63623(18) 0.07408(15) 0.0520(8) Uani 1 1 d . . . . .
N2 N 0.27716(17) 0.76006(15) 0.25313(17) 0.0314(7) Uani 1 1 d . . . . .
H2 H 0.2633 0.7548 0.2927 0.038 Uiso 1 1 calc R . . . .
O14 O 0.17644(17) 0.85588(17) 0.80296(16) 0.0506(7) Uani 1 1 d . . . . .
O16 O 0.31912(18) 0.89272(17) 0.98699(17) 0.0552(8) Uani 1 1 d . . . . .
H16 H 0.3455 0.8557 0.9979 0.083 Uiso 1 1 calc GR . . . .
O5 O -0.08853(17) 0.72317(16) 0.52774(18) 0.0547(8) Uani 1 1 d . . . . .
N1 N 0.02020(18) 0.77223(15) 0.52938(18) 0.0359(7) Uani 1 1 d . . . . .
H1 H 0.0627 0.7658 0.5204 0.043 Uiso 1 1 calc R . . . .
O19 O 0.0686(2) 0.61605(16) 0.58680(17) 0.0609(9) Uani 1 1 d . . . . .
O6 O 0.27536(19) 0.71314(17) 0.14293(17) 0.0577(9) Uani 1 1 d . . . . .
O9 O 0.4797(2) 0.66108(18) 0.49022(18) 0.0682(10) Uani 1 1 d . . . . .
C36 C 0.06582(19) 0.96896(17) 0.43093(19) 0.0265(8) Uani 1 1 d . . . . .
C43 C 0.1156(2) 0.98904(17) 0.2695(2) 0.0284(8) Uani 1 1 d . . . . .
O18 O 0.2339(2) 0.73270(19) 0.3814(2) 0.0707(10) Uani 1 1 d . . . . .
C37 C 0.1335(2) 0.99671(18) 0.48621(19) 0.0285(8) Uani 1 1 d . . . . .
H37 H 0.1625 1.0305 0.4709 0.034 Uiso 1 1 calc R . . . .
C31 C 0.0372(2) 0.99007(18) 0.3527(2) 0.0283(8) Uani 1 1 d . . . . .
C47 C 0.2170(2) 0.91136(17) 0.2578(2) 0.0279(8) Uani 1 1 d . . . . .
C35 C 0.0234(2) 0.91945(17) 0.4575(2) 0.0287(8) Uani 1 1 d . . . . .
C48 C 0.1922(2) 0.96152(17) 0.30060(19) 0.0267(8) Uani 1 1 d . . . . .
C40 C 0.0516(2) 0.89687(17) 0.5347(2) 0.0303(8) Uani 1 1 d . . . . .
C32 C -0.0348(2) 0.96764(19) 0.3065(2) 0.0323(8) Uani 1 1 d . . . . .
C44 C 0.0714(2) 0.97189(19) 0.1959(2) 0.0316(8) Uani 1 1 d . . . . .
C25 C -0.0122(2) 0.65994(19) 0.4705(2) 0.0333(8) Uani 1 1 d . . . . .
C30 C 0.0809(2) 1.03551(18) 0.3148(2) 0.0298(8) Uani 1 1 d . . . . .
H30 H 0.1218 1.0637 0.3537 0.036 Uiso 1 1 calc R . . . .
C20 C -0.0492(2) 0.65775(18) 0.3902(2) 0.0318(8) Uani 1 1 d . . . . .
C46 C 0.1661(2) 0.89286(18) 0.1837(2) 0.0312(8) Uani 1 1 d . . . . .
H46 H 0.1810 0.8583 0.1556 0.037 Uiso 1 1 calc R . . . .
C50 C 0.3195(2) 0.95774(19) 0.3996(2) 0.0343(8) Uani 1 1 d . . . . .
H50 H 0.3552 0.9748 0.4465 0.041 Uiso 1 1 calc R . . . .
C21 C -0.0272(2) 0.60529(18) 0.3475(2) 0.0319(8) Uani 1 1 d . . . . .
C39 C 0.1180(2) 0.92551(18) 0.5855(2) 0.0311(8) Uani 1 1 d . . . . .
C16 C -0.0625(2) 0.60493(19) 0.2660(2) 0.0333(8) Uani 1 1 d . . . . .
C51 C 0.3416(2) 0.90475(18) 0.3591(2) 0.0317(8) Uani 1 1 d . . . . .
C34 C -0.0481(2) 0.89449(19) 0.4048(2) 0.0325(8) Uani 1 1 d . . . . .
H34 H -0.0759 0.8601 0.4207 0.039 Uiso 1 1 calc R . . . .
C49 C 0.2465(2) 0.98431(18) 0.3707(2) 0.0317(8) Uani 1 1 d . . . . .
H49 H 0.2319 1.0192 0.3989 0.038 Uiso 1 1 calc R . . . .
C10 C 0.2181(2) 0.64953(19) 0.2216(2) 0.0323(8) Uani 1 1 d . . . . .
C11 C 0.2559(2) 0.60703(19) 0.2817(2) 0.0353(9) Uani 1 1 d . . . . .
C8 C 0.0952(2) 0.59662(19) 0.2132(2) 0.0338(9) Uani 1 1 d . . . . .
C9 C 0.1367(2) 0.64413(19) 0.1837(2) 0.0349(9) Uani 1 1 d . . . . .
C33 C -0.0771(2) 0.91892(19) 0.3321(2) 0.0337(8) Uani 1 1 d . . . . .
H33 H -0.1259 0.9032 0.2985 0.040 Uiso 1 1 calc R . . . .
C45 C 0.0962(2) 0.92391(19) 0.1526(2) 0.0340(8) Uani 1 1 d . . . . .
H45 H 0.0639 0.9133 0.1016 0.041 Uiso 1 1 calc R . . . .
C55 C 0.3172(2) 0.82460(18) 0.2481(2) 0.0325(8) Uani 1 1 d . . . . .
H55A H 0.3043 0.8377 0.1940 0.039 Uiso 1 1 calc R . . . .
H55B H 0.3734 0.8175 0.2717 0.039 Uiso 1 1 calc R . . . .
C7 C 0.0127(2) 0.5960(2) 0.1795(2) 0.0360(9) Uani 1 1 d . . . . .
C19 C -0.1093(2) 0.70550(19) 0.3503(2) 0.0341(9) Uani 1 1 d . . . . .
H19 H -0.1237 0.7412 0.3778 0.041 Uiso 1 1 calc R . . . .
C18 C -0.1462(2) 0.7008(2) 0.2741(2) 0.0354(9) Uani 1 1 d . . . . .
H18 H -0.1879 0.7313 0.2486 0.042 Uiso 1 1 calc R . . . .
C52 C 0.2926(2) 0.88231(17) 0.2893(2) 0.0286(8) Uani 1 1 d . . . . .
C17 C -0.1225(2) 0.6505(2) 0.2325(2) 0.0359(9) Uani 1 1 d . . . . .
C38 C 0.1586(2) 0.97644(18) 0.5611(2) 0.0308(8) Uani 1 1 d . . . . .
H38 H 0.2038 0.9969 0.5968 0.037 Uiso 1 1 calc R . . . .
C28 C -0.0354(2) 1.0384(2) 0.1997(2) 0.0376(9) Uani 1 1 d . . . . .
H28 H -0.0758 1.0696 0.1642 0.045 Uiso 1 1 calc R . . . .
C58 C -0.0296(2) 0.72009(19) 0.5131(2) 0.0337(9) Uani 1 1 d . . . . .
C54 C 0.5480(2) 0.8731(2) 0.4411(2) 0.0341(9) Uani 1 1 d . . . . .
C56 C 0.2605(2) 0.7091(2) 0.2022(2) 0.0358(9) Uani 1 1 d . . . . .
C57 C 0.0101(2) 0.84009(18) 0.5614(2) 0.0353(9) Uani 1 1 d . . . . .
H57A H 0.0311 0.8376 0.6177 0.042 Uiso 1 1 calc R . . . .
H57B H -0.0453 0.8515 0.5446 0.042 Uiso 1 1 calc R . . . .
C29 C 0.0216(2) 1.0838(2) 0.2584(2) 0.0355(9) Uani 1 1 d . . . . .
H29A H -0.0047 1.1125 0.2853 0.043 Uiso 1 1 calc R . . . .
H29B H 0.0471 1.1159 0.2337 0.043 Uiso 1 1 calc R . . . .
C41 C 0.2039(2) 0.9341(2) 0.7158(2) 0.0359(9) Uani 1 1 d . . . . .
H41A H 0.1937 0.9851 0.7169 0.043 Uiso 1 1 calc R . . . .
H41B H 0.2509 0.9280 0.7040 0.043 Uiso 1 1 calc R . . . .
C3 C -0.0388(2) 0.5568(2) 0.2137(2) 0.0363(9) Uani 1 1 d . . . . .
H3 H -0.0120 0.5141 0.2421 0.044 Uiso 1 1 calc R . . . .
C13 C 0.1380(2) 0.55177(19) 0.2736(2) 0.0365(9) Uani 1 1 d . . . . .
H13 H 0.1117 0.5177 0.2918 0.044 Uiso 1 1 calc R . . . .
C12 C 0.2162(2) 0.55609(19) 0.3067(2) 0.0373(9) Uani 1 1 d . . . . .
H12A H 0.2437 0.5247 0.3465 0.045 Uiso 1 1 calc R . . . .
C4 C 0.0963(2) 0.6869(2) 0.1204(2) 0.0392(9) Uani 1 1 d . . . . .
H4 H 0.1235 0.7196 0.1017 0.047 Uiso 1 1 calc R . . . .
C42 C 0.2152(2) 0.9017(2) 0.7922(2) 0.0378(9) Uani 1 1 d . . . . .
C6 C -0.0219(2) 0.6356(2) 0.1159(2) 0.0408(10) Uani 1 1 d . . . . .
C5 C 0.0189(2) 0.6815(2) 0.0861(2) 0.0443(10) Uani 1 1 d . . . . .
H5 H -0.0077 0.7087 0.0421 0.053 Uiso 1 1 calc R . . . .
C24 C 0.0401(2) 0.6103(2) 0.5086(2) 0.0393(9) Uani 1 1 d . . . . .
C14 C 0.3708(2) 0.6099(2) 0.3950(2) 0.0401(9) Uani 1 1 d . . . . .
H14A H 0.3916 0.5618 0.4087 0.048 Uiso 1 1 calc R . . . .
H14B H 0.3323 0.6183 0.4188 0.048 Uiso 1 1 calc R . . . .
C22 C 0.0273(2) 0.55478(19) 0.3903(2) 0.0377(9) Uani 1 1 d . . . . .
H22 H 0.0422 0.5187 0.3638 0.045 Uiso 1 1 calc R . . . .
C23 C 0.0591(2) 0.5557(2) 0.4677(2) 0.0411(10) Uani 1 1 d . . . . .
H23 H 0.0940 0.5199 0.4941 0.049 Uiso 1 1 calc R . . . .
C53 C 0.4759(2) 0.9152(2) 0.4270(2) 0.0382(9) Uani 1 1 d . . . . .
H53A H 0.4739 0.9320 0.4760 0.046 Uiso 1 1 calc R . . . .
H53B H 0.4751 0.9567 0.3949 0.046 Uiso 1 1 calc R . . . .
C15 C 0.4357(2) 0.6633(2) 0.4253(2) 0.0412(9) Uani 1 1 d . . . . .
C2 C -0.1124(2) 0.5360(2) 0.1485(2) 0.0462(11) Uani 1 1 d . . . . .
H2A H -0.1006 0.5033 0.1135 0.055 Uiso 1 1 calc R . . . .
H2B H -0.1481 0.5123 0.1687 0.055 Uiso 1 1 calc R . . . .
C1 C -0.1483(2) 0.6018(2) 0.1071(2) 0.0462(11) Uani 1 1 d . . . . .
H1A H -0.1973 0.5885 0.0651 0.055 Uiso 1 1 calc R . . . .
C64 C -0.0013(3) 0.3432(3) 0.2711(3) 0.0656(14) Uani 1 1 d . . . . .
C66 C 0.7377(3) 0.7983(3) 0.4586(3) 0.0649(14) Uani 1 1 d . . . . .
H66A H 0.6946 0.7654 0.4515 0.078 Uiso 1 1 calc R . . . .
H66B H 0.7864 0.7715 0.4793 0.078 Uiso 1 1 calc R . . . .
C67 C 0.2741(3) 0.8977(3) 1.0331(3) 0.0687(14) Uani 1 1 d . . . . .
H67A H 0.2720 0.8508 1.0551 0.082 Uiso 0.54(4) 1 calc R . P A 1
H67B H 0.3000 0.9301 1.0760 0.082 Uiso 0.54(4) 1 calc R . P A 1
H67C H 0.3068 0.9046 1.0874 0.082 Uiso 0.46(4) 1 calc R . P A 2
H67D H 0.2420 0.8553 1.0282 0.082 Uiso 0.46(4) 1 calc R . P A 2
C26 C 0.1356(3) 0.5813(4) 0.6310(3) 0.0793(17) Uani 1 1 d . . . . .
H26A H 0.1357 0.5322 0.6136 0.095 Uiso 0.694(6) 1 calc R . P B 1
H26B H 0.1417 0.5811 0.6854 0.095 Uiso 0.694(6) 1 calc R . P B 1
H26C H 0.1199 0.5322 0.6353 0.095 Uiso 0.306(6) 1 calc R . P B 2
H26D H 0.1677 0.5793 0.5994 0.095 Uiso 0.306(6) 1 calc R . P B 2
C65 C 0.7302(3) 0.8303(3) 0.3848(3) 0.0754(15) Uani 1 1 d . . . . .
H65A H 0.7272 0.7931 0.3478 0.113 Uiso 1 1 calc GR . . . .
H65B H 0.7751 0.8600 0.3915 0.113 Uiso 1 1 calc GR . . . .
H65C H 0.6835 0.8590 0.3661 0.113 Uiso 1 1 calc GR . . . .
C63 C -0.0155(4) 0.2701(3) 0.2724(3) 0.0860(19) Uani 1 1 d . . . . .
H63A H -0.0296 0.2509 0.2208 0.129 Uiso 1 1 calc GR . . . .
H63B H -0.0577 0.2623 0.2906 0.129 Uiso 1 1 calc GR . . . .
H63C H 0.0309 0.2465 0.3065 0.129 Uiso 1 1 calc GR . . . .
N3 N 0.0198(4) 0.3977(3) 0.2764(5) 0.130(3) Uani 1 1 d . . . . .
C62 C 0.2616(4) 0.7694(3) 0.4522(3) 0.0778(16) Uani 1 1 d . . . . .
H62A H 0.3031 0.8025 0.4537 0.093 Uiso 1 1 calc R . . . .
H62B H 0.2821 0.7359 0.4952 0.093 Uiso 1 1 calc R . . . .
C61 C 0.1949(4) 0.8082(4) 0.4572(4) 0.105(2) Uani 1 1 d . . . . .
H61A H 0.1948 0.8060 0.5097 0.127 Uiso 1 1 calc R . . . .
H61B H 0.1965 0.8581 0.4431 0.127 Uiso 1 1 calc R . . . .
C59 C 0.1518(4) 0.7345(5) 0.3550(5) 0.138(4) Uani 1 1 d . . . . .
H59A H 0.1311 0.7554 0.3034 0.165 Uiso 1 1 calc R . . . .
H59B H 0.1316 0.6860 0.3517 0.165 Uiso 1 1 calc R . . . .
C60 C 0.1276(4) 0.7740(5) 0.4044(6) 0.147(4) Uani 1 1 d . . . . .
H60A H 0.1040 0.7431 0.4320 0.177 Uiso 1 1 calc R . . . .
H60B H 0.0891 0.8094 0.3755 0.177 Uiso 1 1 calc R . . . .
C68A C 0.1984(13) 0.922(2) 0.9947(11) 0.092(8) Uani 0.54(4) 1 d . . P A 1
H68A H 0.1991 0.9621 0.9628 0.138 Uiso 0.54(4) 1 calc GR . P A 1
H68B H 0.1758 0.9355 1.0320 0.138 Uiso 0.54(4) 1 calc GR . P A 1
H68C H 0.1677 0.8838 0.9625 0.138 Uiso 0.54(4) 1 calc GR . P A 1
C27A C 0.2033(5) 0.6275(5) 0.6175(6) 0.101(3) Uani 0.694(6) 1 d D . P B 1
O20A O 0.1877(4) 0.6903(7) 0.5843(4) 0.192(6) Uani 0.694(6) 1 d D . P B 1
H20A H 0.1683 0.6853 0.5368 0.288 Uiso 0.694(6) 1 calc R . P B 1
O21A O 0.2647(5) 0.6090(6) 0.6683(8) 0.233(8) Uani 0.694(6) 1 d D . P B 1
O20B O 0.2028(8) 0.5637(7) 0.7622(7) 0.084(4) Uani 0.306(6) 1 d . . P B 2
O21B O 0.2084(13) 0.6626(7) 0.7089(9) 0.131(8) Uani 0.306(6) 1 d . . P B 2
H21B H 0.2144 0.6756 0.6689 0.197 Uiso 0.306(6) 1 calc R . P B 2
C27B C 0.1833(12) 0.5989(12) 0.7008(13) 0.101(3) Uani 0.306(6) 1 d . . P B 2
C68B C 0.2211(15) 0.967(2) 0.9983(11) 0.085(8) Uani 0.46(4) 1 d . . P A 2
H68D H 0.2531 1.0093 1.0121 0.127 Uiso 0.46(4) 1 calc GR . P A 2
H68E H 0.1803 0.9701 1.0193 0.127 Uiso 0.46(4) 1 calc GR . P A 2
H68F H 0.1980 0.9631 0.9427 0.127 Uiso 0.46(4) 1 calc GR . P A 2

loop_
_atom_site_aniso_label
_atom_site_aniso_U_11
_atom_site_aniso_U_22
_atom_site_aniso_U_33
_atom_site_aniso_U_23
_atom_site_aniso_U_13
_atom_site_aniso_U_12
O4 0.0369(14) 0.0476(16) 0.0287(14) 0.0031(12) 0.0095(11) 0.0036(12)
O7 0.0306(13) 0.0408(15) 0.0405(15) -0.0087(12) 0.0159(12) -0.0033(11)
O3 0.0407(15) 0.0506(16) 0.0284(14) 0.0001(12) 0.0124(12) 0.0142(13)
O10 0.0302(14) 0.0359(14) 0.0466(16) -0.0035(12) 0.0122(12) 0.0001(11)
O2 0.0382(15) 0.0525(17) 0.0336(15) -0.0076(12) 0.0129(12) -0.0019(12)
O11 0.0359(14) 0.0374(16) 0.0398(15) -0.0028(12) 0.0123(12) -0.0009(12)
O12 0.0353(15) 0.0352(14) 0.0507(17) 0.0053(12) 0.0111(13) -0.0055(12)
O13 0.0540(17) 0.0406(15) 0.0303(15) 0.0072(12) 0.0149(13) -0.0022(13)
O15 0.0581(18) 0.0442(16) 0.0319(15) 0.0067(13) 0.0132(14) 0.0079(14)
O8 0.0487(17) 0.0422(16) 0.0416(16) 0.0001(13) 0.0128(13) -0.0116(13)
O17 0.0429(16) 0.0466(17) 0.0600(19) 0.0160(15) 0.0156(14) -0.0003(13)
O1 0.0338(15) 0.087(2) 0.0344(16) -0.0068(15) 0.0117(12) -0.0086(15)
N2 0.0387(17) 0.0279(16) 0.0346(17) -0.0042(13) 0.0216(14) -0.0001(13)
O14 0.0476(17) 0.0606(19) 0.0425(17) 0.0139(14) 0.0150(14) -0.0004(15)
O16 0.0602(19) 0.065(2) 0.0452(17) 0.0163(15) 0.0254(15) 0.0222(16)
O5 0.0461(17) 0.0531(18) 0.072(2) -0.0264(16) 0.0299(16) -0.0119(14)
N1 0.0457(19) 0.0265(16) 0.0445(19) -0.0034(14) 0.0270(16) -0.0035(14)
O19 0.080(2) 0.0487(18) 0.0395(18) 0.0004(14) 0.0051(16) 0.0192(17)
O6 0.077(2) 0.061(2) 0.0506(18) -0.0193(15) 0.0411(17) -0.0299(17)
O9 0.081(2) 0.061(2) 0.0421(19) 0.0089(15) -0.0024(18) -0.0232(18)
C36 0.0340(19) 0.0213(17) 0.0297(19) -0.0017(14) 0.0180(16) 0.0044(14)
C43 0.0352(19) 0.0240(17) 0.029(2) 0.0010(14) 0.0160(16) -0.0001(15)
O18 0.087(3) 0.066(2) 0.078(2) -0.0190(19) 0.052(2) -0.0139(19)
C37 0.0350(19) 0.0250(18) 0.031(2) 0.0005(15) 0.0193(16) 0.0020(15)
C31 0.0336(19) 0.0235(17) 0.031(2) -0.0002(15) 0.0151(16) 0.0048(15)
C47 0.036(2) 0.0221(17) 0.0304(19) 0.0027(14) 0.0178(16) -0.0021(15)
C35 0.036(2) 0.0220(17) 0.033(2) -0.0035(15) 0.0186(16) 0.0025(15)
C48 0.0345(19) 0.0213(17) 0.0278(19) 0.0026(14) 0.0154(16) -0.0030(14)
C40 0.045(2) 0.0213(18) 0.033(2) 0.0004(15) 0.0235(18) 0.0029(16)
C32 0.037(2) 0.0311(19) 0.032(2) -0.0015(16) 0.0160(17) 0.0057(16)
C44 0.034(2) 0.033(2) 0.029(2) 0.0057(16) 0.0135(16) 0.0041(16)
C25 0.034(2) 0.0295(19) 0.036(2) -0.0058(16) 0.0128(17) -0.0043(16)
C30 0.037(2) 0.0245(18) 0.0307(19) 0.0014(15) 0.0156(16) 0.0026(15)
C20 0.0317(19) 0.0261(19) 0.040(2) -0.0060(16) 0.0155(17) -0.0044(15)
C46 0.039(2) 0.0265(18) 0.033(2) -0.0019(15) 0.0181(17) -0.0001(16)
C50 0.036(2) 0.033(2) 0.036(2) -0.0055(16) 0.0150(17) -0.0052(16)
C21 0.0286(18) 0.0276(19) 0.042(2) -0.0083(16) 0.0157(17) -0.0069(15)
C39 0.044(2) 0.0253(18) 0.0268(19) 0.0028(15) 0.0170(17) 0.0070(16)
C16 0.0313(19) 0.032(2) 0.041(2) -0.0093(16) 0.0184(17) -0.0077(16)
C51 0.032(2) 0.0288(19) 0.037(2) 0.0026(16) 0.0162(17) -0.0023(15)
C34 0.038(2) 0.0267(19) 0.039(2) -0.0019(16) 0.0217(18) 0.0013(16)
C49 0.041(2) 0.0258(18) 0.034(2) -0.0011(15) 0.0201(17) -0.0014(16)
C10 0.036(2) 0.032(2) 0.035(2) -0.0139(16) 0.0190(17) -0.0044(16)
C11 0.036(2) 0.0290(19) 0.047(2) -0.0155(18) 0.0219(18) -0.0042(16)
C8 0.035(2) 0.0295(19) 0.041(2) -0.0161(17) 0.0195(18) -0.0070(16)
C9 0.039(2) 0.035(2) 0.037(2) -0.0153(17) 0.0207(18) -0.0062(17)
C33 0.035(2) 0.0315(19) 0.037(2) -0.0078(16) 0.0165(17) 0.0001(16)
C45 0.041(2) 0.035(2) 0.028(2) -0.0028(16) 0.0149(17) -0.0034(17)
C55 0.037(2) 0.0289(19) 0.035(2) -0.0001(16) 0.0182(17) 0.0002(16)
C7 0.037(2) 0.037(2) 0.039(2) -0.0168(17) 0.0201(18) -0.0073(17)
C19 0.036(2) 0.0284(19) 0.042(2) -0.0063(16) 0.0193(18) -0.0029(16)
C18 0.033(2) 0.034(2) 0.040(2) 0.0000(17) 0.0150(18) 0.0011(16)
C52 0.035(2) 0.0228(18) 0.032(2) 0.0002(15) 0.0163(16) -0.0028(15)
C17 0.034(2) 0.038(2) 0.040(2) -0.0066(17) 0.0181(18) -0.0100(17)
C38 0.0331(19) 0.0280(19) 0.032(2) -0.0016(15) 0.0127(16) 0.0031(15)
C28 0.044(2) 0.040(2) 0.032(2) 0.0079(17) 0.0178(18) 0.0144(18)
C58 0.037(2) 0.033(2) 0.028(2) -0.0034(16) 0.0076(16) 0.0003(17)
C54 0.034(2) 0.036(2) 0.031(2) 0.0055(17) 0.0101(17) -0.0031(17)
C56 0.032(2) 0.041(2) 0.040(2) -0.0081(18) 0.0192(17) -0.0050(17)
C57 0.052(2) 0.0238(18) 0.038(2) -0.0010(16) 0.0269(19) -0.0024(17)
C29 0.046(2) 0.033(2) 0.035(2) 0.0081(16) 0.0229(18) 0.0109(17)
C41 0.036(2) 0.041(2) 0.032(2) 0.0049(17) 0.0137(17) 0.0058(17)
C3 0.033(2) 0.037(2) 0.042(2) -0.0145(17) 0.0180(17) -0.0079(16)
C13 0.040(2) 0.0257(19) 0.053(2) -0.0114(17) 0.0272(19) -0.0058(16)
C12 0.038(2) 0.0276(19) 0.050(2) -0.0069(17) 0.0200(19) 0.0000(16)
C4 0.041(2) 0.044(2) 0.038(2) -0.0079(18) 0.0211(19) -0.0048(18)
C42 0.037(2) 0.041(2) 0.036(2) 0.0077(18) 0.0137(19) 0.0119(19)
C6 0.032(2) 0.059(3) 0.034(2) -0.0151(19) 0.0154(18) -0.0044(19)
C5 0.043(2) 0.060(3) 0.035(2) -0.0048(19) 0.0189(19) 0.001(2)
C24 0.043(2) 0.033(2) 0.039(2) -0.0021(17) 0.0121(18) 0.0016(18)
C14 0.040(2) 0.037(2) 0.044(2) 0.0002(18) 0.0161(19) 0.0002(17)
C22 0.036(2) 0.029(2) 0.053(3) -0.0067(17) 0.0220(19) -0.0018(16)
C23 0.042(2) 0.032(2) 0.049(3) 0.0015(18) 0.0155(19) 0.0047(17)
C53 0.034(2) 0.033(2) 0.043(2) 0.0028(17) 0.0091(17) -0.0060(17)
C15 0.047(2) 0.034(2) 0.042(3) -0.0028(18) 0.015(2) 0.0001(18)
C2 0.038(2) 0.052(3) 0.054(3) -0.026(2) 0.023(2) -0.0124(19)
C1 0.037(2) 0.063(3) 0.043(2) -0.020(2) 0.0195(19) -0.013(2)
C64 0.086(4) 0.049(3) 0.086(4) -0.002(3) 0.059(3) -0.003(3)
C66 0.050(3) 0.062(3) 0.087(4) 0.013(3) 0.029(3) 0.012(2)
C67 0.079(4) 0.072(4) 0.068(3) 0.001(3) 0.043(3) 0.009(3)
C26 0.077(4) 0.099(4) 0.049(3) 0.003(3) 0.008(3) 0.029(3)
C65 0.072(4) 0.080(4) 0.084(4) 0.005(3) 0.039(3) 0.010(3)
C63 0.148(6) 0.047(3) 0.077(4) -0.004(3) 0.058(4) -0.028(3)
N3 0.158(6) 0.036(3) 0.264(9) -0.005(4) 0.158(6) 0.003(3)
C62 0.107(5) 0.073(4) 0.067(4) -0.019(3) 0.048(3) -0.015(3)
C61 0.093(5) 0.104(5) 0.125(6) -0.061(5) 0.046(4) 0.005(4)
C59 0.083(5) 0.177(8) 0.171(8) -0.123(7) 0.067(5) -0.037(5)
C60 0.099(5) 0.164(8) 0.203(9) -0.128(8) 0.083(6) -0.029(5)
C68A 0.073(10) 0.15(2) 0.052(8) 0.026(10) 0.026(7) 0.045(12)
C27A 0.073(6) 0.093(6) 0.090(6) 0.032(5) -0.025(5) -0.021(5)
O20A 0.072(5) 0.42(2) 0.067(5) 0.039(8) 0.006(4) -0.021(8)
O21A 0.081(6) 0.155(9) 0.325(16) -0.036(10) -0.091(8) 0.019(6)
O20B 0.096(10) 0.084(9) 0.069(8) 0.019(7) 0.025(7) 0.021(7)
O21B 0.27(2) 0.036(7) 0.117(13) -0.021(7) 0.103(14) -0.051(10)
C27B 0.073(6) 0.093(6) 0.090(6) 0.032(5) -0.025(5) -0.021(5)
C68B 0.073(11) 0.13(2) 0.057(8) -0.028(11) 0.026(8) 0.031(11)

loop_
_atom_type_symbol
_atom_type_description
_atom_type_scat_dispersion_real
_atom_type_scat_dispersion_imag
_atom_type_scat_source
C C 0.0181 0.0091 'International Tables Vol C Tables 4.2.6.8 and 6.1.1.4'
H H 0.0000 0.0000 'International Tables Vol C Tables 4.2.6.8 and 6.1.1.4'
N N 0.0311 0.0180 'International Tables Vol C Tables 4.2.6.8 and 6.1.1.4'
O O 0.0492 0.0322 'International Tables Vol C Tables 4.2.6.8 and 6.1.1.4'

loop_
_geom_angle_atom_site_label_1
_geom_angle_atom_site_label_2
_geom_angle_atom_site_label_3
_geom_angle
_geom_angle_site_symmetry_1
_geom_angle_site_symmetry_3
_geom_angle_publ_flag
C32 O4 C28 119.0(3) . . ?
C11 O7 C14 118.5(3) . . ?
C44 O3 C28 116.2(3) . . ?
C51 O10 C53 116.4(3) . . ?
C17 O2 C1 118.4(3) . . ?
C54 O12 H12 109.5 . . ?
C39 O13 C41 118.5(3) . . ?
C42 O15 H15 109.5 . . ?
C15 O8 H8 109.5 . . ?
C66 O17 H17 109.5 . . ?
C6 O1 C1 116.8(3) . . ?
C55 N2 H2 117.9 . . ?
C56 N2 H2 117.9 . . ?
C56 N2 C55 124.2(3) . . ?
C67 O16 H16 109.5 . . ?
C58 N1 H1 117.5 . . ?
C58 N1 C57 124.9(3) . . ?
C57 N1 H1 117.5 . . ?
C24 O19 C26 121.0(4) . . ?
C37 C36 C31 123.5(3) . . ?
C37 C36 C35 116.6(3) . . ?
C31 C36 C35 119.9(3) . . ?
C48 C43 C30 123.1(3) . . ?
C44 C43 C48 118.1(3) . . ?
C44 C43 C30 118.8(3) . . ?
C62 O18 C59 106.9(4) . . ?
C36 C37 H37 119.0 . . ?
C38 C37 C36 122.1(3) . . ?
C38 C37 H37 119.0 . . ?
C36 C31 C30 125.2(3) . . ?
C32 C31 C36 118.4(3) . . ?
C32 C31 C30 116.3(3) . . ?
C46 C47 C48 118.8(3) . . ?
C46 C47 C52 121.4(3) . . ?
C52 C47 C48 119.8(3) . . ?
C40 C35 C36 120.7(3) . . ?
C40 C35 C34 121.1(3) . . ?
C34 C35 C36 118.2(3) . . ?
C47 C48 C43 119.5(3) . . ?
C49 C48 C43 122.7(3) . . ?
C49 C48 C47 117.7(3) . . ?
C35 C40 C57 120.7(3) . . ?
C39 C40 C35 119.8(3) . . ?
C39 C40 C57 119.5(3) . . ?
O4 C32 C33 113.7(3) . . ?
C31 C32 O4 124.5(3) . . ?
C31 C32 C33 121.8(3) . . ?
O3 C44 C45 113.2(3) . . ?
C43 C44 O3 124.4(3) . . ?
C43 C44 C45 122.4(3) . . ?
C20 C25 C58 118.6(3) . . ?
C24 C25 C20 121.4(3) . . ?
C24 C25 C58 120.0(3) . . ?
C43 C30 C31 110.0(3) . . ?
C43 C30 H30 110.7 . . ?
C43 C30 C29 107.9(3) . . ?
C31 C30 H30 110.7 . . ?
C29 C30 C31 106.7(3) . . ?
C29 C30 H30 110.7 . . ?
C25 C20 C21 119.4(3) . . ?
C25 C20 C19 121.8(3) . . ?
C19 C20 C21 118.7(3) . . ?
C47 C46 H46 119.6 . . ?
C45 C46 C47 120.8(3) . . ?
C45 C46 H46 119.6 . . ?
C51 C50 H50 120.2 . . ?
C49 C50 H50 120.2 . . ?
C49 C50 C51 119.6(3) . . ?
C20 C21 C16 119.4(3) . . ?
C22 C21 C20 116.5(3) . . ?
C22 C21 C16 124.0(3) . . ?
O13 C39 C38 123.7(3) . . ?
C40 C39 O13 116.1(3) . . ?
C40 C39 C38 120.2(3) . . ?
C21 C16 C3 124.5(3) . . ?
C17 C16 C21 117.8(3) . . ?
C17 C16 C3 117.6(3) . . ?
O10 C51 C50 121.3(3) . . ?
C52 C51 O10 117.5(3) . . ?
C52 C51 C50 121.1(3) . . ?
C35 C34 H34 119.4 . . ?
C33 C34 C35 121.1(3) . . ?
C33 C34 H34 119.4 . . ?
C48 C49 H49 119.0 . . ?
C50 C49 C48 122.0(3) . . ?
C50 C49 H49 119.0 . . ?
C11 C10 C9 120.5(3) . . ?
C11 C10 C56 119.4(3) . . ?
C9 C10 C56 119.5(3) . . ?
O7 C11 C12 122.7(4) . . ?
C10 C11 O7 116.5(3) . . ?
C10 C11 C12 120.8(4) . . ?
C9 C8 C7 118.7(4) . . ?
C13 C8 C9 117.9(3) . . ?
C13 C8 C7 123.5(3) . . ?
C10 C9 C8 118.7(4) . . ?
C4 C9 C10 121.6(3) . . ?
C4 C9 C8 119.6(3) . . ?
C32 C33 H33 119.9 . . ?
C34 C33 C32 120.2(3) . . ?
C34 C33 H33 119.9 . . ?
C44 C45 H45 120.0 . . ?
C46 C45 C44 119.9(3) . . ?
C46 C45 H45 120.0 . . ?
N2 C55 H55A 110.0 . . ?
N2 C55 H55B 110.0 . . ?
N2 C55 C52 108.6(3) . . ?
H55A C55 H55B 108.4 . . ?
C52 C55 H55A 110.0 . . ?
C52 C55 H55B 110.0 . . ?
C8 C7 C3 123.7(4) . . ?
C6 C7 C8 118.2(4) . . ?
C6 C7 C3 118.0(3) . . ?
C20 C19 H19 119.5 . . ?
C18 C19 C20 121.1(3) . . ?
C18 C19 H19 119.5 . . ?
C19 C18 H18 120.1 . . ?
C19 C18 C17 119.7(4) . . ?
C17 C18 H18 120.1 . . ?
C47 C52 C55 120.5(3) . . ?
C51 C52 C47 119.5(3) . . ?
C51 C52 C55 119.9(3) . . ?
O2 C17 C18 113.3(3) . . ?
C16 C17 O2 123.8(3) . . ?
C16 C17 C18 122.9(4) . . ?
C37 C38 C39 120.5(3) . . ?
C37 C38 H38 119.8 . . ?
C39 C38 H38 119.8 . . ?
O4 C28 H28 108.1 . . ?
O4 C28 C29 112.8(3) . . ?
O3 C28 O4 107.4(3) . . ?
O3 C28 H28 108.1 . . ?
O3 C28 C29 112.1(3) . . ?
C29 C28 H28 108.1 . . ?
O5 C58 N1 121.7(3) . . ?
O5 C58 C25 122.9(3) . . ?
N1 C58 C25 115.3(3) . . ?
O11 C54 O12 125.0(3) . . ?
O11 C54 C53 124.9(3) . . ?
O12 C54 C53 110.0(3) . . ?
N2 C56 C10 112.5(3) . . ?
O6 C56 N2 122.4(4) . . ?
O6 C56 C10 125.0(3) . . ?
N1 C57 C40 109.4(3) . . ?
N1 C57 H57A 109.8 . . ?
N1 C57 H57B 109.8 . . ?
C40 C57 H57A 109.8 . . ?
C40 C57 H57B 109.8 . . ?
H57A C57 H57B 108.3 . . ?
C30 C29 H29A 110.1 . . ?
C30 C29 H29B 110.1 . . ?
C28 C29 C30 107.9(3) . . ?
C28 C29 H29A 110.1 . . ?
C28 C29 H29B 110.1 . . ?
H29A C29 H29B 108.4 . . ?
O13 C41 H41A 109.9 . . ?
O13 C41 H41B 109.9 . . ?
O13 C41 C42 108.9(3) . . ?
H41A C41 H41B 108.3 . . ?
C42 C41 H41A 109.9 . . ?
C42 C41 H41B 109.9 . . ?
C16 C3 C7 110.8(3) . . ?
C16 C3 H3 110.5 . . ?
C7 C3 H3 110.5 . . ?
C2 C3 C16 106.7(3) . . ?
C2 C3 C7 107.9(3) . . ?
C2 C3 H3 110.5 . . ?
C8 C13 H13 119.1 . . ?
C12 C13 C8 121.8(4) . . ?
C12 C13 H13 119.1 . . ?
C11 C12 H12A 120.1 . . ?
C13 C12 C11 119.9(4) . . ?
C13 C12 H12A 120.1 . . ?
C9 C4 H4 119.7 . . ?
C5 C4 C9 120.5(4) . . ?
C5 C4 H4 119.7 . . ?
O15 C42 C41 109.9(3) . . ?
O14 C42 O15 124.9(4) . . ?
O14 C42 C41 125.2(4) . . ?
O1 C6 C5 112.6(4) . . ?
C7 C6 O1 124.5(4) . . ?
C7 C6 C5 122.9(4) . . ?
C4 C5 C6 119.8(4) . . ?
C4 C5 H5 120.1 . . ?
C6 C5 H5 120.1 . . ?
O19 C24 C23 124.5(4) . . ?
C25 C24 O19 115.7(3) . . ?
C25 C24 C23 119.7(4) . . ?
O7 C14 H14A 109.5 . . ?
O7 C14 H14B 109.5 . . ?
O7 C14 C15 110.6(3) . . ?
H14A C14 H14B 108.1 . . ?
C15 C14 H14A 109.5 . . ?
C15 C14 H14B 109.5 . . ?
C21 C22 H22 118.6 . . ?
C23 C22 C21 122.9(4) . . ?
C23 C22 H22 118.6 . . ?
C24 C23 H23 120.1 . . ?
C22 C23 C24 119.8(4) . . ?
C22 C23 H23 120.1 . . ?
O10 C53 C54 108.3(3) . . ?
O10 C53 H53A 110.0 . . ?
O10 C53 H53B 110.0 . . ?
C54 C53 H53A 110.0 . . ?
C54 C53 H53B 110.0 . . ?
H53A C53 H53B 108.4 . . ?
O8 C15 C14 114.3(3) . . ?
O9 C15 O8 124.8(4) . . ?
O9 C15 C14 120.9(4) . . ?
C3 C2 H2A 110.2 . . ?
C3 C2 H2B 110.2 . . ?
H2A C2 H2B 108.5 . . ?
C1 C2 C3 107.7(3) . . ?
C1 C2 H2A 110.2 . . ?
C1 C2 H2B 110.2 . . ?
O2 C1 C2 112.7(3) . . ?
O2 C1 H1A 107.9 . . ?
O1 C1 O2 107.7(3) . . ?
O1 C1 C2 112.5(3) . . ?
O1 C1 H1A 107.9 . . ?
C2 C1 H1A 107.9 . . ?
N3 C64 C63 170.2(8) . . ?
O17 C66 H66A 109.9 . . ?
O17 C66 H66B 109.9 . . ?
O17 C66 C65 109.0(4) . . ?
H66A C66 H66B 108.3 . . ?
C65 C66 H66A 109.9 . . ?
C65 C66 H66B 109.9 . . ?
O16 C67 H67A 108.6 . . ?
O16 C67 H67B 108.6 . . ?
O16 C67 H67C 111.3 . . ?
O16 C67 H67D 111.3 . . ?
O16 C67 C68B 102.5(11) . . ?
H67A C67 H67B 107.6 . . ?
H67C C67 H67D 109.2 . . ?
C68A C67 O16 114.6(7) . . ?
C68A C67 H67A 108.6 . . ?
C68A C67 H67B 108.6 . . ?
C68B C67 H67C 111.3 . . ?
C68B C67 H67D 111.3 . . ?
O19 C26 H26A 111.1 . . ?
O19 C26 H26B 111.1 . . ?
O19 C26 H26C 105.6 . . ?
O19 C26 H26D 105.6 . . ?
O19 C26 C27A 103.3(5) . . ?
H26A C26 H26B 109.1 . . ?
H26C C26 H26D 106.1 . . ?
C27A C26 H26A 111.1 . . ?
C27A C26 H26B 111.1 . . ?
C27B C26 O19 127.0(12) . . ?
C27B C26 H26C 105.6 . . ?
C27B C26 H26D 105.6 . . ?
C66 C65 H65A 109.5 . . ?
C66 C65 H65B 109.5 . . ?
C66 C65 H65C 109.5 . . ?
H65A C65 H65B 109.5 . . ?
H65A C65 H65C 109.5 . . ?
H65B C65 H65C 109.5 . . ?
C64 C63 H63A 109.5 . . ?
C64 C63 H63B 109.5 . . ?
C64 C63 H63C 109.5 . . ?
H63A C63 H63B 109.5 . . ?
H63A C63 H63C 109.5 . . ?
H63B C63 H63C 109.5 . . ?
O18 C62 H62A 110.5 . . ?
O18 C62 H62B 110.5 . . ?
O18 C62 C61 106.0(5) . . ?
H62A C62 H62B 108.7 . . ?
C61 C62 H62A 110.5 . . ?
C61 C62 H62B 110.5 . . ?
C62 C61 H61A 110.6 . . ?
C62 C61 H61B 110.6 . . ?
H61A C61 H61B 108.7 . . ?
C60 C61 C62 105.9(5) . . ?
C60 C61 H61A 110.6 . . ?
C60 C61 H61B 110.6 . . ?
O18 C59 H59A 109.5 . . ?
O18 C59 H59B 109.5 . . ?
H59A C59 H59B 108.1 . . ?
C60 C59 O18 110.5(6) . . ?
C60 C59 H59A 109.5 . . ?
C60 C59 H59B 109.5 . . ?
C61 C60 H60A 110.4 . . ?
C61 C60 H60B 110.4 . . ?
C59 C60 C61 106.8(6) . . ?
C59 C60 H60A 110.4 . . ?
C59 C60 H60B 110.4 . . ?
H60A C60 H60B 108.6 . . ?
C67 C68A H68A 109.5 . . ?
C67 C68A H68B 109.5 . . ?
C67 C68A H68C 109.5 . . ?
H68A C68A H68B 109.5 . . ?
H68A C68A H68C 109.5 . . ?
H68B C68A H68C 109.5 . . ?
O20A C27A C26 120.4(8) . . ?
O21A C27A C26 106.1(10) . . ?
O21A C27A O20A 126.6(10) . . ?
C27A O20A H20A 109.5 . . ?
C27B O21B H21B 109.5 . . ?
O20B C27B C26 129.1(19) . . ?
O20B C27B O21B 114.7(19) . . ?
O21B C27B C26 115.9(18) . . ?
C67 C68B H68D 109.5 . . ?
C67 C68B H68E 109.5 . . ?
C67 C68B H68F 109.5 . . ?
H68D C68B H68E 109.5 . . ?
H68D C68B H68F 109.5 . . ?
H68E C68B H68F 109.5 . . ?

loop_
_geom_bond_atom_site_label_1
_geom_bond_atom_site_label_2
_geom_bond_distance
_geom_bond_site_symmetry_2
_geom_bond_publ_flag
O4 C32 1.381(4) . ?
O4 C28 1.425(5) . ?
O7 C11 1.383(4) . ?
O7 C14 1.425(5) . ?
O3 C44 1.390(4) . ?
O3 C28 1.422(4) . ?
O10 C51 1.385(4) . ?
O10 C53 1.407(4) . ?
O2 C17 1.390(5) . ?
O2 C1 1.424(5) . ?
O11 C54 1.218(5) . ?
O12 H12 0.8400 . ?
O12 C54 1.309(4) . ?
O13 C39 1.380(4) . ?
O13 C41 1.411(5) . ?
O15 H15 0.8400 . ?
O15 C42 1.311(5) . ?
O8 H8 0.8400 . ?
O8 C15 1.317(5) . ?
O17 H17 0.8400 . ?
O17 C66 1.471(6) . ?
O1 C6 1.397(5) . ?
O1 C1 1.417(5) . ?
N2 H2 0.8800 . ?
N2 C55 1.458(5) . ?
N2 C56 1.319(5) . ?
O14 C42 1.197(5) . ?
O16 H16 0.8400 . ?
O16 C67 1.417(6) . ?
O5 C58 1.232(5) . ?
N1 H1 0.8800 . ?
N1 C58 1.317(5) . ?
N1 C57 1.466(5) . ?
O19 C24 1.376(5) . ?
O19 C26 1.392(6) . ?
O6 C56 1.248(5) . ?
O9 C15 1.200(5) . ?
C36 C37 1.415(5) . ?
C36 C31 1.430(5) . ?
C36 C35 1.434(5) . ?
C43 C48 1.434(5) . ?
C43 C44 1.369(5) . ?
C43 C30 1.529(5) . ?
O18 C62 1.426(6) . ?
O18 C59 1.430(8) . ?
C37 H37 0.9500 . ?
C37 C38 1.370(5) . ?
C31 C32 1.377(5) . ?
C31 C30 1.534(5) . ?
C47 C48 1.431(5) . ?
C47 C46 1.416(5) . ?
C47 C52 1.429(5) . ?
C35 C40 1.420(5) . ?
C35 C34 1.424(5) . ?
C48 C49 1.409(5) . ?
C40 C39 1.374(5) . ?
C40 C57 1.519(5) . ?
C32 C33 1.413(5) . ?
C44 C45 1.411(5) . ?
C25 C20 1.416(5) . ?
C25 C58 1.500(5) . ?
C25 C24 1.360(5) . ?
C30 H30 1.0000 . ?
C30 C29 1.530(5) . ?
C20 C21 1.433(5) . ?
C20 C19 1.426(5) . ?
C46 H46 0.9500 . ?
C46 C45 1.357(5) . ?
C50 H50 0.9500 . ?
C50 C51 1.414(5) . ?
C50 C49 1.369(5) . ?
C21 C16 1.435(5) . ?
C21 C22 1.418(5) . ?
C39 C38 1.407(5) . ?
C16 C17 1.374(5) . ?
C16 C3 1.524(5) . ?
C51 C52 1.367(5) . ?
C34 H34 0.9500 . ?
C34 C33 1.358(5) . ?
C49 H49 0.9500 . ?
C10 C11 1.361(5) . ?
C10 C9 1.429(5) . ?
C10 C56 1.502(5) . ?
C11 C12 1.402(5) . ?
C8 C9 1.429(5) . ?
C8 C7 1.438(5) . ?
C8 C13 1.414(6) . ?
C9 C4 1.413(6) . ?
C33 H33 0.9500 . ?
C45 H45 0.9500 . ?
C55 H55A 0.9900 . ?
C55 H55B 0.9900 . ?
C55 C52 1.510(5) . ?
C7 C3 1.535(5) . ?
C7 C6 1.362(6) . ?
C19 H19 0.9500 . ?
C19 C18 1.350(5) . ?
C18 H18 0.9500 . ?
C18 C17 1.407(5) . ?
C38 H38 0.9500 . ?
C28 H28 1.0000 . ?
C28 C29 1.497(6) . ?
C54 C53 1.505(5) . ?
C57 H57A 0.9900 . ?
C57 H57B 0.9900 . ?
C29 H29A 0.9900 . ?
C29 H29B 0.9900 . ?
C41 H41A 0.9900 . ?
C41 H41B 0.9900 . ?
C41 C42 1.509(5) . ?
C3 H3 1.0000 . ?
C3 C2 1.524(5) . ?
C13 H13 0.9500 . ?
C13 C12 1.366(5) . ?
C12 H12A 0.9500 . ?
C4 H4 0.9500 . ?
C4 C5 1.356(6) . ?
C6 C5 1.404(6) . ?
C5 H5 0.9500 . ?
C24 C23 1.414(6) . ?
C14 H14A 0.9900 . ?
C14 H14B 0.9900 . ?
C14 C15 1.525(6) . ?
C22 H22 0.9500 . ?
C22 C23 1.358(6) . ?
C23 H23 0.9500 . ?
C53 H53A 0.9900 . ?
C53 H53B 0.9900 . ?
C2 H2A 0.9900 . ?
C2 H2B 0.9900 . ?
C2 C1 1.497(7) . ?
C1 H1A 1.0000 . ?
C64 C63 1.418(7) . ?
C64 N3 1.100(7) . ?
C66 H66A 0.9900 . ?
C66 H66B 0.9900 . ?
C66 C65 1.478(7) . ?
C67 H67A 0.9900 . ?
C67 H67B 0.9900 . ?
C67 H67C 0.9900 . ?
C67 H67D 0.9900 . ?
C67 C68A 1.408(16) . ?
C67 C68B 1.64(3) . ?
C26 H26A 0.9900 . ?
C26 H26B 0.9900 . ?
C26 H26C 0.9900 . ?
C26 H26D 0.9900 . ?
C26 C27A 1.636(12) . ?
C26 C27B 1.33(2) . ?
C65 H65A 0.9800 . ?
C65 H65B 0.9800 . ?
C65 H65C 0.9800 . ?
C63 H63A 0.9800 . ?
C63 H63B 0.9800 . ?
C63 H63C 0.9800 . ?
C62 H62A 0.9900 . ?
C62 H62B 0.9900 . ?
C62 C61 1.482(8) . ?
C61 H61A 0.9900 . ?
C61 H61B 0.9900 . ?
C61 C60 1.443(9) . ?
C59 H59A 0.9900 . ?
C59 H59B 0.9900 . ?
C59 C60 1.394(9) . ?
C60 H60A 0.9900 . ?
C60 H60B 0.9900 . ?
C68A H68A 0.9800 . ?
C68A H68B 0.9800 . ?
C68A H68C 0.9800 . ?
C27A O20A 1.332(12) . ?
C27A O21A 1.247(10) . ?
O20A H20A 0.8400 . ?
O20B C27B 1.27(2) . ?
O21B H21B 0.8400 . ?
O21B C27B 1.29(2) . ?
C68B H68D 0.9800 . ?
C68B H68E 0.9800 . ?
C68B H68F 0.9800 . ?

loop_
_smtbx_masks_void_nr
_smtbx_masks_void_average_x
_smtbx_masks_void_average_y
_smtbx_masks_void_average_z
_smtbx_masks_void_volume
_smtbx_masks_void_count_electrons
_smtbx_masks_void_content
1 0.000 0.000 0.000 12.7 0.4 ?
2 0.071 0.172 0.848 70.4 23.8 ?
3 -0.071 0.828 0.152 70.4 23.8 ?
4 0.429 0.672 0.652 70.4 23.8 ?
5 0.571 0.328 0.348 70.4 23.8 ?
6 0.500 0.500 0.500 12.7 0.4 ?
